data_7158146
loop_
_publ_author_name
'Zhan, Shao-Cong'
'Fang, Ren-Jie'
'Sun, Jing'
'Yan, Chao-Guo'

_publ_section_title
;
 Diastereoselective synthesis of spiro[carbazole-3,5'-pyrimidines] and
 spiro[carbazole-3,1'-cyclohexanes] <i>via</i> four-component reaction.
;
_journal_issue 28
_journal_name_full 'Organic &amp; biomolecular chemistry'
_journal_page_first 6322
_journal_page_last 6327
_journal_paper_doi 10.1039/d1ob01113h
_journal_volume 19
_journal_year 2021
_chemical_formula_moiety 'C33 H30 N4 O7'
_chemical_formula_sum 'C33 H30 N4 O7'
_chemical_formula_weight 594.61
_space_group_crystal_system triclinic
_space_group_IT_number 2
_space_group_name_Hall '-P 1'
_space_group_name_H-M_alt 'P -1'
_atom_sites_solution_hydrogens geom
_audit_creation_method SHELXL-2014/7
_audit_update_record
;
2021-04-20 deposited with the CCDC.	2021-06-22 downloaded from the CCDC.
;
_cell_angle_alpha 86.724(4)
_cell_angle_beta 89.748(4)
_cell_angle_gamma 78.705(4)
_cell_formula_units_Z 4
_cell_length_a 12.1728(16)
_cell_length_b 13.4083(18)
_cell_length_c 22.278(3)
_cell_measurement_reflns_used 6334
_cell_measurement_temperature 296(2)
_cell_measurement_theta_max 22.76
_cell_measurement_theta_min 2.23
_cell_volume 3559.8(8)
_computing_structure_refinement 'SHELXL-2014/7 (Sheldrick, 2014)'
_diffrn_ambient_temperature 296(2)
_diffrn_measured_fraction_theta_full 0.995
_diffrn_measured_fraction_theta_max 0.995
_diffrn_measurement_device_type 'Bruker APEX-II CCD'
_diffrn_measurement_method '\f and \w scans'
_diffrn_radiation_type MoK\a
_diffrn_radiation_wavelength 0.71073
_diffrn_reflns_av_R_equivalents 0.1627
_diffrn_reflns_av_unetI/netI 0.2330
_diffrn_reflns_Laue_measured_fraction_full 0.995
_diffrn_reflns_Laue_measured_fraction_max 0.995
_diffrn_reflns_limit_h_max 14
_diffrn_reflns_limit_h_min -15
_diffrn_reflns_limit_k_max 16
_diffrn_reflns_limit_k_min -16
_diffrn_reflns_limit_l_max 27
_diffrn_reflns_limit_l_min -27
_diffrn_reflns_number 47241
_diffrn_reflns_point_group_measured_fraction_full 0.995
_diffrn_reflns_point_group_measured_fraction_max 0.995
_diffrn_reflns_theta_full 25.242
_diffrn_reflns_theta_max 25.998
_diffrn_reflns_theta_min 1.931
_exptl_absorpt_coefficient_mu 0.079
_exptl_absorpt_correction_T_max 0.7456
_exptl_absorpt_correction_T_min 0.5936
_exptl_absorpt_correction_type multi-scan
_exptl_absorpt_process_details sadabs
_exptl_crystal_colour yellow
_exptl_crystal_density_diffrn 1.109
_exptl_crystal_description block
_exptl_crystal_F_000 1248
_exptl_crystal_size_max 0.320
_exptl_crystal_size_mid 0.220
_exptl_crystal_size_min 0.180
_refine_diff_density_max 0.606
_refine_diff_density_min -0.342
_refine_diff_density_rms 0.075
_refine_ls_extinction_method none
_refine_ls_goodness_of_fit_ref 1.020
_refine_ls_hydrogen_treatment constr
_refine_ls_matrix_type full
_refine_ls_number_parameters 801
_refine_ls_number_reflns 13916
_refine_ls_number_restraints 0
_refine_ls_restrained_S_all 1.020
_refine_ls_R_factor_all 0.2259
_refine_ls_R_factor_gt 0.0987
_refine_ls_shift/su_max 0.000
_refine_ls_shift/su_mean 0.000
_refine_ls_structure_factor_coef Fsqd
_refine_ls_weighting_details 'w=1/[\s^2^(Fo^2^)+(0.1178P)^2^+2.8640P] where P=(Fo^2^+2Fc^2^)/3'
_refine_ls_weighting_scheme calc
_refine_ls_wR_factor_gt 0.2202
_refine_ls_wR_factor_ref 0.2709
_reflns_Friedel_coverage 0.000
_reflns_number_gt 6248
_reflns_number_total 13916
_reflns_threshold_expression 'I > 2\s(I)'
_cod_data_source_file d1ob01113h2.cif
_cod_data_source_block 1b
_cod_depositor_comments 'Adding full bibliography for 7158139--7158148.cif.'
_cod_original_cell_volume 3559.7(8)
_cod_database_code 7158146
_shelx_shelxl_version_number 2014/7
_shelx_space_group_comment
;
The symmetry employed for this shelxl refinement is uniquely defined
by the following loop, which should always be used as a source of
symmetry information in preference to the above space-group names.
They are only intended as comments.
;
_shelx_estimated_absorpt_t_min 0.975
_shelx_estimated_absorpt_t_max 0.986

loop_
_space_group_symop_operation_xyz
'x, y, z'
'-x, -y, -z'

loop_
_atom_site_label
_atom_site_type_symbol
_atom_site_fract_x
_atom_site_fract_y
_atom_site_fract_z
_atom_site_U_iso_or_equiv
_atom_site_adp_type
_atom_site_occupancy
_atom_site_site_symmetry_order
_atom_site_calc_flag
_atom_site_refinement_flags_posn
_atom_site_refinement_flags_adp
_atom_site_refinement_flags_occupancy
_atom_site_disorder_assembly
_atom_site_disorder_group
C1 C 0.6461(4) 0.4724(3) 0.4025(2) 0.0228(11) Uani 1 1 d . . . . .
C2 C 0.5441(4) 0.5335(4) 0.4192(2) 0.0286(12) Uani 1 1 d . . . . .
H2 H 0.4882 0.5052 0.4381 0.034 Uiso 1 1 calc R U . . .
C3 C 0.5308(4) 0.6361(4) 0.4067(2) 0.0313(12) Uani 1 1 d . . . . .
H3 H 0.4648 0.6784 0.4178 0.038 Uiso 1 1 calc R U . . .
C4 C 0.6141(4) 0.6794(4) 0.3774(2) 0.0288(12) Uani 1 1 d . . . . .
H4 H 0.6019 0.7494 0.3688 0.035 Uiso 1 1 calc R U . . .
C5 C 0.7145(4) 0.6188(3) 0.3610(2) 0.0266(11) Uani 1 1 d . . . . .
H5 H 0.7695 0.6478 0.3417 0.032 Uiso 1 1 calc R U . . .
C6 C 0.7313(3) 0.5148(3) 0.3738(2) 0.0186(10) Uani 1 1 d . . . . .
C7 C 0.8226(3) 0.4292(3) 0.3659(2) 0.0199(11) Uani 1 1 d . . . . .
C8 C 0.7882(4) 0.3443(3) 0.3869(2) 0.0219(11) Uani 1 1 d . . . . .
C9 C 0.8539(3) 0.2384(3) 0.3914(2) 0.0220(11) Uani 1 1 d . . . . .
H9 H 0.8676 0.2159 0.4338 0.026 Uiso 1 1 calc R U . . .
C10 C 0.7953(4) 0.1653(4) 0.3612(2) 0.0295(12) Uani 1 1 d . . . . .
C11 C 0.7541(6) 0.0002(4) 0.3671(3) 0.0622(19) Uani 1 1 d . . . . .
H11A H 0.7992 -0.0201 0.3322 0.075 Uiso 1 1 calc R U . . .
H11B H 0.6773 0.0247 0.3538 0.075 Uiso 1 1 calc R U . . .
C12 C 0.7595(7) -0.0874(5) 0.4101(3) 0.075(2) Uani 1 1 d . . . . .
H12A H 0.8339 -0.1067 0.4265 0.112 Uiso 1 1 calc R U . . .
H12B H 0.7409 -0.1434 0.3900 0.112 Uiso 1 1 calc R U . . .
H12C H 0.7073 -0.0695 0.4420 0.112 Uiso 1 1 calc R U . . .
C13 C 0.9381(4) 0.4319(3) 0.3419(2) 0.0219(11) Uani 1 1 d . . . . .
H13 H 0.9631 0.4889 0.3597 0.026 Uiso 1 1 calc R U . . .
C14 C 0.9428(4) 0.4496(4) 0.2739(2) 0.0257(11) Uani 1 1 d . . . . .
C15 C 1.0123(4) 0.5119(4) 0.2492(2) 0.0331(13) Uani 1 1 d . . . . .
H15 H 1.0507 0.5460 0.2746 0.040 Uiso 1 1 calc R U . . .
C16 C 1.0257(5) 0.5242(4) 0.1878(3) 0.0456(15) Uani 1 1 d . . . . .
H16 H 1.0719 0.5671 0.1726 0.055 Uiso 1 1 calc R U . . .
C17 C 0.9712(6) 0.4738(5) 0.1490(3) 0.0545(17) Uani 1 1 d . . . . .
C18 C 0.9862(7) 0.4821(6) 0.0808(3) 0.092(3) Uani 1 1 d . . . . .
H18A H 0.9996 0.4153 0.0656 0.138 Uiso 1 1 calc R U . . .
H18B H 1.0488 0.5140 0.0715 0.138 Uiso 1 1 calc R U . . .
H18C H 0.9196 0.5224 0.0625 0.138 Uiso 1 1 calc R U . . .
C19 C 0.8982(5) 0.4145(4) 0.1735(2) 0.0433(14) Uani 1 1 d . . . . .
H19 H 0.8579 0.3827 0.1478 0.052 Uiso 1 1 calc R U . . .
C20 C 0.8840(4) 0.4017(4) 0.2344(2) 0.0301(12) Uani 1 1 d . . . . .
H20 H 0.8351 0.3611 0.2494 0.036 Uiso 1 1 calc R U . . .
C21 C 1.0457(4) 0.3449(3) 0.4312(2) 0.0201(11) Uani 1 1 d . . . . .
C22 C 1.1570(5) 0.4155(4) 0.5041(2) 0.0421(14) Uani 1 1 d . . . . .
H22A H 1.0881 0.4232 0.5261 0.063 Uiso 1 1 calc R U . . .
H22B H 1.1839 0.4783 0.5030 0.063 Uiso 1 1 calc R U . . .
H22C H 1.2117 0.3623 0.5236 0.063 Uiso 1 1 calc R U . . .
C23 C 1.2228(4) 0.3955(4) 0.4012(2) 0.0320(13) Uani 1 1 d . . . . .
C24 C 1.3028(5) 0.3692(5) 0.3012(3) 0.0557(17) Uani 1 1 d . . . . .
H24A H 1.3345 0.4279 0.3076 0.084 Uiso 1 1 calc R U . . .
H24B H 1.2743 0.3736 0.2608 0.084 Uiso 1 1 calc R U . . .
H24C H 1.3596 0.3087 0.3073 0.084 Uiso 1 1 calc R U . . .
C25 C 1.1253(4) 0.3172(4) 0.3268(2) 0.0253(11) Uani 1 1 d . . . . .
C26 C 1.0212(4) 0.3291(3) 0.3663(2) 0.0214(11) Uani 1 1 d . . . . .
C27 C 0.9673(3) 0.2348(3) 0.3588(2) 0.0192(10) Uani 1 1 d . . . . .
H27 H 0.9500 0.2357 0.3159 0.023 Uiso 1 1 calc R U . . .
C28 C 1.0470(4) 0.1327(3) 0.3734(2) 0.0247(11) Uani 1 1 d . . . . .
C29 C 1.0714(4) 0.0963(4) 0.4326(2) 0.0298(12) Uani 1 1 d . . . . .
H29 H 1.0387 0.1338 0.4641 0.036 Uiso 1 1 calc R U . . .
C30 C 1.1460(4) 0.0021(4) 0.4447(2) 0.0320(13) Uani 1 1 d . . . . .
H30 H 1.1618 -0.0244 0.4840 0.038 Uiso 1 1 calc R U . . .
C31 C 1.1939(4) -0.0484(4) 0.3968(2) 0.0318(13) Uani 1 1 d . . . . .
C32 C 1.1692(4) -0.0171(4) 0.3377(2) 0.0328(13) Uani 1 1 d . . . . .
H32 H 1.2018 -0.0558 0.3066 0.039 Uiso 1 1 calc R U . . .
C33 C 1.0937(4) 0.0743(3) 0.3258(2) 0.0301(12) Uani 1 1 d . . . . .
H33 H 1.0741 0.0967 0.2863 0.036 Uiso 1 1 calc R U . . .
C34 C 0.0692(4) 0.7567(4) 0.2772(2) 0.0304(12) Uani 1 1 d . . . . .
C35 C -0.0165(4) 0.7560(4) 0.3188(2) 0.0390(14) Uani 1 1 d . . . . .
H35 H -0.0903 0.7859 0.3092 0.047 Uiso 1 1 calc R U . . .
C36 C 0.0123(4) 0.7094(4) 0.3747(3) 0.0401(14) Uani 1 1 d . . . . .
H36 H -0.0432 0.7083 0.4035 0.048 Uiso 1 1 calc R U . . .
C37 C 0.1230(5) 0.6635(4) 0.3894(2) 0.0407(14) Uani 1 1 d . . . . .
H37 H 0.1397 0.6335 0.4277 0.049 Uiso 1 1 calc R U . . .
C38 C 0.2074(4) 0.6620(4) 0.3484(2) 0.0315(12) Uani 1 1 d . . . . .
H38 H 0.2804 0.6300 0.3584 0.038 Uiso 1 1 calc R U . . .
C39 C 0.1822(4) 0.7092(4) 0.2910(2) 0.0286(12) Uani 1 1 d . . . . .
C40 C 0.2456(4) 0.7279(4) 0.2385(2) 0.0271(12) Uani 1 1 d . . . . .
C41 C 0.1725(4) 0.7812(4) 0.1965(2) 0.0284(12) Uani 1 1 d . . . . .
C42 C 0.2008(4) 0.8207(4) 0.1362(2) 0.0271(12) Uani 1 1 d . . . . .
H42 H 0.1831 0.8953 0.1345 0.033 Uiso 1 1 calc R U . . .
C43 C 0.1347(4) 0.7828(5) 0.0876(2) 0.0386(14) Uani 1 1 d . . . . .
C44 C -0.0255(6) 0.8278(7) 0.0221(4) 0.090(3) Uani 1 1 d . . . . .
H44A H -0.0614 0.8882 -0.0017 0.108 Uiso 1 1 calc R U . . .
H44B H 0.0179 0.7806 -0.0045 0.108 Uiso 1 1 calc R U . . .
C45 C -0.1089(7) 0.7808(8) 0.0536(4) 0.113(3) Uani 1 1 d . . . . .
H45A H -0.0725 0.7194 0.0752 0.170 Uiso 1 1 calc R U . . .
H45B H -0.1608 0.7649 0.0250 0.170 Uiso 1 1 calc R U . . .
H45C H -0.1486 0.8271 0.0812 0.170 Uiso 1 1 calc R U . . .
C46 C 0.3715(4) 0.7013(4) 0.2311(2) 0.0286(12) Uani 1 1 d . . . . .
H46 H 0.4048 0.7167 0.2686 0.034 Uiso 1 1 calc R U . . .
C47 C 0.4169(4) 0.5908(3) 0.2215(2) 0.0205(11) Uani 1 1 d . . . . .
C48 C 0.5107(4) 0.5407(4) 0.2545(2) 0.0274(12) Uani 1 1 d . . . . .
H48 H 0.5430 0.5758 0.2822 0.033 Uiso 1 1 calc R U . . .
C49 C 0.5564(4) 0.4392(4) 0.2464(2) 0.0325(12) Uani 1 1 d . . . . .
H49 H 0.6174 0.4065 0.2698 0.039 Uiso 1 1 calc R U . . .
C50 C 0.5126(4) 0.3860(4) 0.2041(2) 0.0331(13) Uani 1 1 d . . . . .
C51 C 0.5644(5) 0.2752(4) 0.1944(3) 0.0592(18) Uani 1 1 d . . . . .
H51A H 0.6191 0.2724 0.1630 0.089 Uiso 1 1 calc R U . . .
H51B H 0.5069 0.2400 0.1831 0.089 Uiso 1 1 calc R U . . .
H51C H 0.5999 0.2435 0.2309 0.089 Uiso 1 1 calc R U . . .
C52 C 0.4191(4) 0.4358(4) 0.1715(2) 0.0332(13) Uani 1 1 d . . . . .
H52 H 0.3879 0.4013 0.1430 0.040 Uiso 1 1 calc R U . . .
C53 C 0.3719(4) 0.5360(4) 0.1808(2) 0.0294(12) Uani 1 1 d . . . . .
H53 H 0.3082 0.5673 0.1590 0.035 Uiso 1 1 calc R U . . .
C54 C 0.3994(4) 0.8776(4) 0.2071(2) 0.0273(12) Uani 1 1 d . . . . .
C55 C 0.4845(4) 0.9796(4) 0.2749(2) 0.0413(14) Uani 1 1 d . . . . .
H55A H 0.5141 0.9593 0.3146 0.062 Uiso 1 1 calc R U . . .
H55B H 0.4072 1.0123 0.2776 0.062 Uiso 1 1 calc R U . . .
H55C H 0.5262 1.0262 0.2558 0.062 Uiso 1 1 calc R U . . .
C56 C 0.5978(4) 0.8292(4) 0.2350(2) 0.0283(12) Uani 1 1 d . . . . .
C57 C 0.7226(4) 0.6858(4) 0.1908(2) 0.0404(14) Uani 1 1 d . . . . .
H57A H 0.7175 0.6179 0.1814 0.061 Uiso 1 1 calc R U . . .
H57B H 0.7658 0.6834 0.2269 0.061 Uiso 1 1 calc R U . . .
H57C H 0.7583 0.7171 0.1583 0.061 Uiso 1 1 calc R U . . .
C58 C 0.5253(4) 0.7302(4) 0.1617(2) 0.0247(11) Uani 1 1 d . . . . .
C59 C 0.4059(4) 0.7779(3) 0.17857(19) 0.0234(11) Uani 1 1 d . . . . .
C60 C 0.3283(4) 0.7842(4) 0.1224(2) 0.0254(11) Uani 1 1 d . . . . .
H60 H 0.3362 0.7142 0.1100 0.030 Uiso 1 1 calc R U . . .
C61 C 0.3581(4) 0.8456(3) 0.0680(2) 0.0239(11) Uani 1 1 d . . . . .
C62 C 0.3324(4) 0.9508(4) 0.0623(2) 0.0303(12) Uani 1 1 d . . . . .
H62 H 0.3015 0.9868 0.0948 0.036 Uiso 1 1 calc R U . . .
C63 C 0.3512(4) 1.0040(4) 0.0095(2) 0.0337(13) Uani 1 1 d . . . . .
H63 H 0.3323 1.0748 0.0060 0.040 Uiso 1 1 calc R U . . .
C64 C 0.3989(4) 0.9493(4) -0.0380(2) 0.0350(13) Uani 1 1 d . . . . .
C65 C 0.4282(4) 0.8443(4) -0.0346(2) 0.0382(13) Uani 1 1 d . . . . .
H65 H 0.4613 0.8089 -0.0668 0.046 Uiso 1 1 calc R U . . .
C66 C 0.4062(4) 0.7944(4) 0.0184(2) 0.0354(13) Uani 1 1 d . . . . .
H66 H 0.4240 0.7236 0.0214 0.042 Uiso 1 1 calc R U . . .
N1 N 0.6810(3) 0.3689(3) 0.40978(18) 0.0281(10) Uani 1 1 d . . . . .
H1 H 0.6430 0.3266 0.4257 0.034 Uiso 1 1 calc R U . . .
N2 N 1.2100(3) 0.3650(3) 0.34437(19) 0.0323(10) Uani 1 1 d . . . . .
N3 N 1.1376(3) 0.3890(3) 0.44246(18) 0.0299(10) Uani 1 1 d . . . . .
N4 N 1.2824(4) -0.1398(3) 0.4087(3) 0.0473(13) Uani 1 1 d . . . . .
N5 N 0.0650(3) 0.7977(3) 0.21866(18) 0.0329(10) Uani 1 1 d . . . . .
H5A H 0.0057 0.8283 0.1995 0.040 Uiso 1 1 calc R U . . .
N6 N 0.4935(3) 0.8904(3) 0.23989(17) 0.0275(10) Uani 1 1 d . . . . .
N7 N 0.6085(3) 0.7463(3) 0.19955(18) 0.0266(10) Uani 1 1 d . . . . .
N8 N 0.4190(4) 1.0055(4) -0.0947(2) 0.0500(13) Uani 1 1 d . . . . .
O1 O 0.7566(3) 0.1797(3) 0.31108(18) 0.0531(11) Uani 1 1 d . . . . .
O2 O 0.7948(3) 0.0798(3) 0.39503(16) 0.0403(9) Uani 1 1 d . . . . .
O3 O 0.9875(3) 0.3263(2) 0.47251(14) 0.0289(8) Uani 1 1 d . . . . .
O4 O 1.3067(3) 0.4242(3) 0.41613(17) 0.0526(11) Uani 1 1 d . . . . .
O5 O 1.1320(3) 0.2752(3) 0.28042(16) 0.0367(9) Uani 1 1 d . . . . .
O6 O 1.3498(3) -0.1637(3) 0.3683(2) 0.0655(13) Uani 1 1 d . . . . .
O7 O 1.2834(4) -0.1854(3) 0.4584(2) 0.0661(13) Uani 1 1 d . . . . .
O8 O 0.1541(3) 0.6996(3) 0.06939(19) 0.0589(12) Uani 1 1 d . . . . .
O9 O 0.0486(3) 0.8554(3) 0.06930(19) 0.0655(13) Uani 1 1 d . . . . .
O10 O 0.3154(3) 0.9453(3) 0.20587(15) 0.0354(9) Uani 1 1 d . . . . .
O11 O 0.6781(3) 0.8504(3) 0.26097(16) 0.0418(9) Uani 1 1 d . . . . .
O12 O 0.5453(3) 0.6740(3) 0.12114(15) 0.0329(8) Uani 1 1 d . . . . .
O13 O 0.4631(5) 0.9559(4) -0.13618(19) 0.0823(16) Uani 1 1 d . . . . .
O14 O 0.3914(4) 1.0983(4) -0.09746(19) 0.0626(12) Uani 1 1 d . . . . .

loop_
_atom_site_aniso_label
_atom_site_aniso_U_11
_atom_site_aniso_U_22
_atom_site_aniso_U_33
_atom_site_aniso_U_23
_atom_site_aniso_U_13
_atom_site_aniso_U_12
C1 0.021(3) 0.018(3) 0.029(3) -0.002(2) -0.002(2) -0.002(2)
C2 0.014(2) 0.035(3) 0.036(3) -0.005(2) 0.002(2) -0.002(2)
C3 0.022(3) 0.027(3) 0.040(3) -0.005(2) -0.004(2) 0.009(2)
C4 0.030(3) 0.018(3) 0.035(3) -0.001(2) -0.013(3) 0.004(2)
C5 0.023(3) 0.029(3) 0.029(3) 0.001(2) 0.000(2) -0.009(2)
C6 0.013(2) 0.016(2) 0.025(3) -0.001(2) -0.006(2) 0.0001(19)
C7 0.011(2) 0.023(3) 0.023(3) -0.001(2) -0.005(2) 0.003(2)
C8 0.014(2) 0.020(3) 0.029(3) -0.004(2) 0.002(2) 0.002(2)
C9 0.016(2) 0.021(3) 0.028(3) 0.006(2) -0.002(2) -0.003(2)
C10 0.020(3) 0.024(3) 0.042(3) 0.000(3) -0.005(3) 0.000(2)
C11 0.073(5) 0.043(4) 0.079(5) 0.002(4) -0.026(4) -0.032(3)
C12 0.110(6) 0.035(4) 0.089(5) 0.001(4) -0.008(5) -0.042(4)
C13 0.019(2) 0.016(2) 0.029(3) 0.000(2) -0.003(2) 0.000(2)
C14 0.018(2) 0.028(3) 0.027(3) 0.005(2) 0.000(2) 0.003(2)
C15 0.031(3) 0.030(3) 0.036(3) 0.007(2) -0.001(3) -0.005(2)
C16 0.047(4) 0.049(4) 0.039(4) 0.011(3) 0.009(3) -0.012(3)
C17 0.065(4) 0.066(4) 0.030(3) 0.002(3) 0.003(3) -0.009(4)
C18 0.118(7) 0.121(7) 0.037(4) 0.018(4) 0.018(4) -0.028(6)
C19 0.045(3) 0.053(4) 0.033(3) -0.001(3) -0.005(3) -0.011(3)
C20 0.033(3) 0.030(3) 0.027(3) 0.001(2) -0.001(2) -0.006(2)
C21 0.015(2) 0.018(3) 0.024(3) 0.003(2) -0.001(2) 0.004(2)
C22 0.048(3) 0.056(4) 0.025(3) 0.007(3) -0.009(3) -0.021(3)
C23 0.019(3) 0.043(3) 0.034(3) 0.010(3) -0.002(3) -0.008(2)
C24 0.040(3) 0.067(4) 0.063(4) 0.007(3) 0.016(3) -0.019(3)
C25 0.020(3) 0.024(3) 0.026(3) 0.008(2) 0.004(2) 0.008(2)
C26 0.017(2) 0.022(3) 0.023(3) 0.005(2) 0.002(2) 0.002(2)
C27 0.014(2) 0.025(3) 0.016(2) -0.001(2) -0.001(2) 0.004(2)
C28 0.023(3) 0.025(3) 0.025(3) 0.003(2) -0.002(2) -0.003(2)
C29 0.028(3) 0.028(3) 0.030(3) -0.005(2) 0.003(2) 0.002(2)
C30 0.031(3) 0.025(3) 0.039(3) 0.004(2) -0.012(3) -0.004(2)
C31 0.022(3) 0.023(3) 0.047(4) -0.004(3) -0.007(3) 0.005(2)
C32 0.027(3) 0.028(3) 0.041(3) -0.007(2) 0.003(3) 0.004(2)
C33 0.030(3) 0.021(3) 0.036(3) -0.004(2) 0.000(3) 0.002(2)
C34 0.029(3) 0.033(3) 0.030(3) 0.003(2) 0.003(3) -0.011(2)
C35 0.029(3) 0.042(3) 0.047(4) -0.004(3) 0.013(3) -0.008(3)
C36 0.034(3) 0.046(4) 0.039(4) 0.001(3) 0.019(3) -0.005(3)
C37 0.050(4) 0.045(4) 0.029(3) 0.005(3) 0.014(3) -0.015(3)
C38 0.034(3) 0.033(3) 0.026(3) 0.005(2) 0.002(3) -0.006(2)
C39 0.025(3) 0.030(3) 0.031(3) 0.000(2) 0.003(2) -0.006(2)
C40 0.025(3) 0.034(3) 0.023(3) 0.004(2) 0.001(2) -0.008(2)
C41 0.017(3) 0.038(3) 0.032(3) 0.002(2) 0.003(2) -0.009(2)
C42 0.020(3) 0.035(3) 0.025(3) 0.007(2) -0.002(2) -0.006(2)
C43 0.025(3) 0.062(4) 0.030(3) 0.005(3) 0.005(3) -0.012(3)
C44 0.055(5) 0.116(7) 0.103(7) -0.010(5) -0.043(5) -0.025(5)
C45 0.077(6) 0.146(9) 0.108(7) -0.019(6) -0.042(6) 0.004(6)
C46 0.020(3) 0.044(3) 0.021(3) 0.009(2) -0.001(2) -0.009(2)
C47 0.015(2) 0.026(3) 0.021(3) 0.002(2) 0.005(2) -0.006(2)
C48 0.024(3) 0.031(3) 0.028(3) 0.005(2) -0.001(2) -0.008(2)
C49 0.027(3) 0.035(3) 0.034(3) 0.002(2) -0.001(2) -0.005(2)
C50 0.031(3) 0.036(3) 0.031(3) -0.003(2) 0.004(3) -0.003(2)
C51 0.068(4) 0.044(4) 0.059(4) -0.006(3) -0.013(4) 0.007(3)
C52 0.033(3) 0.038(3) 0.029(3) 0.000(2) -0.008(3) -0.008(3)
C53 0.023(3) 0.039(3) 0.026(3) 0.006(2) 0.001(2) -0.009(2)
C54 0.024(3) 0.030(3) 0.026(3) 0.008(2) 0.002(2) -0.005(2)
C55 0.035(3) 0.043(3) 0.049(4) -0.013(3) -0.003(3) -0.013(3)
C56 0.023(3) 0.031(3) 0.031(3) 0.010(2) -0.003(2) -0.008(2)
C57 0.021(3) 0.049(4) 0.047(4) 0.010(3) -0.003(3) 0.000(2)
C58 0.019(3) 0.030(3) 0.021(3) 0.005(2) 0.003(2) 0.001(2)
C59 0.020(3) 0.031(3) 0.017(3) 0.004(2) -0.001(2) -0.002(2)
C60 0.018(2) 0.033(3) 0.023(3) 0.002(2) 0.004(2) -0.002(2)
C61 0.026(3) 0.024(3) 0.022(3) 0.002(2) -0.004(2) -0.006(2)
C62 0.033(3) 0.037(3) 0.019(3) 0.005(2) 0.002(2) -0.005(2)
C63 0.030(3) 0.036(3) 0.035(3) 0.005(3) -0.007(3) -0.008(2)
C64 0.035(3) 0.052(4) 0.020(3) 0.015(3) -0.004(3) -0.017(3)
C65 0.046(3) 0.045(4) 0.025(3) -0.001(3) 0.006(3) -0.012(3)
C66 0.046(3) 0.034(3) 0.027(3) 0.004(2) -0.002(3) -0.011(3)
N1 0.018(2) 0.026(2) 0.040(3) 0.0046(19) 0.002(2) -0.0047(18)
N2 0.019(2) 0.043(3) 0.035(3) 0.003(2) 0.013(2) -0.006(2)
N3 0.022(2) 0.040(3) 0.028(2) 0.0076(19) -0.006(2) -0.011(2)
N4 0.034(3) 0.033(3) 0.067(4) 0.004(3) -0.006(3) 0.012(2)
N5 0.015(2) 0.046(3) 0.033(3) 0.006(2) 0.002(2) 0.0027(19)
N6 0.022(2) 0.034(2) 0.026(2) 0.0019(19) -0.0002(19) -0.0064(19)
N7 0.012(2) 0.032(2) 0.033(2) 0.006(2) -0.0025(19) -0.0021(18)
N8 0.056(3) 0.062(4) 0.040(3) 0.006(3) -0.005(3) -0.033(3)
O1 0.065(3) 0.046(3) 0.048(3) 0.003(2) -0.030(2) -0.012(2)
O2 0.049(2) 0.026(2) 0.051(2) 0.0014(18) -0.0146(19) -0.0225(17)
O3 0.0246(18) 0.039(2) 0.0238(19) -0.0066(16) 0.0070(17) -0.0071(16)
O4 0.028(2) 0.074(3) 0.060(3) 0.013(2) -0.013(2) -0.026(2)
O5 0.035(2) 0.042(2) 0.030(2) -0.0044(18) 0.0097(18) 0.0007(17)
O6 0.040(2) 0.046(3) 0.098(4) -0.001(2) 0.018(3) 0.022(2)
O7 0.069(3) 0.048(3) 0.066(3) 0.010(2) -0.012(3) 0.021(2)
O8 0.038(2) 0.069(3) 0.070(3) -0.025(3) -0.015(2) -0.007(2)
O9 0.037(2) 0.087(3) 0.068(3) 0.005(2) -0.032(2) -0.001(2)
O10 0.0257(19) 0.045(2) 0.032(2) -0.0032(17) -0.0006(17) 0.0018(17)
O11 0.036(2) 0.049(2) 0.043(2) 0.0068(18) -0.0115(19) -0.0196(18)
O12 0.0261(19) 0.039(2) 0.033(2) 0.0003(17) 0.0025(17) -0.0038(16)
O13 0.135(5) 0.095(4) 0.029(2) -0.003(3) 0.027(3) -0.050(3)
O14 0.068(3) 0.057(3) 0.062(3) 0.026(2) -0.004(2) -0.019(2)

loop_
_atom_type_symbol
_atom_type_description
_atom_type_scat_dispersion_real
_atom_type_scat_dispersion_imag
_atom_type_scat_source
C C 0.0033 0.0016 'International Tables Vol C Tables 4.2.6.8 and 6.1.1.4'
H H 0.0000 0.0000 'International Tables Vol C Tables 4.2.6.8 and 6.1.1.4'
N N 0.0061 0.0033 'International Tables Vol C Tables 4.2.6.8 and 6.1.1.4'
O O 0.0106 0.0060 'International Tables Vol C Tables 4.2.6.8 and 6.1.1.4'

loop_
_geom_angle_atom_site_label_1
_geom_angle_atom_site_label_2
_geom_angle_atom_site_label_3
_geom_angle
_geom_angle_site_symmetry_1
_geom_angle_site_symmetry_3
_geom_angle_publ_flag
N1 C1 C2 129.3(4) . . ?
N1 C1 C6 109.1(4) . . ?
C2 C1 C6 121.6(4) . . ?
C3 C2 C1 117.3(4) . . ?
C3 C2 H2 121.4 . . ?
C1 C2 H2 121.4 . . ?
C2 C3 C4 121.8(4) . . ?
C2 C3 H3 119.1 . . ?
C4 C3 H3 119.1 . . ?
C5 C4 C3 120.7(4) . . ?
C5 C4 H4 119.6 . . ?
C3 C4 H4 119.6 . . ?
C6 C5 C4 119.0(4) . . ?
C6 C5 H5 120.5 . . ?
C4 C5 H5 120.5 . . ?
C5 C6 C1 119.6(4) . . ?
C5 C6 C7 135.3(4) . . ?
C1 C6 C7 105.1(4) . . ?
C8 C7 C6 107.5(4) . . ?
C8 C7 C13 124.7(4) . . ?
C6 C7 C13 127.6(4) . . ?
C7 C8 N1 110.2(4) . . ?
C7 C8 C9 127.7(4) . . ?
N1 C8 C9 121.8(4) . . ?
C8 C9 C10 112.2(4) . . ?
C8 C9 C27 109.4(4) . . ?
C10 C9 C27 106.6(4) . . ?
C8 C9 H9 109.5 . . ?
C10 C9 H9 109.5 . . ?
C27 C9 H9 109.5 . . ?
O1 C10 O2 122.9(5) . . ?
O1 C10 C9 124.2(5) . . ?
O2 C10 C9 112.9(4) . . ?
O2 C11 C12 109.6(5) . . ?
O2 C11 H11A 109.7 . . ?
C12 C11 H11A 109.7 . . ?
O2 C11 H11B 109.7 . . ?
C12 C11 H11B 109.7 . . ?
H11A C11 H11B 108.2 . . ?
C11 C12 H12A 109.5 . . ?
C11 C12 H12B 109.5 . . ?
H12A C12 H12B 109.5 . . ?
C11 C12 H12C 109.5 . . ?
H12A C12 H12C 109.5 . . ?
H12B C12 H12C 109.5 . . ?
C7 C13 C14 114.3(4) . . ?
C7 C13 C26 108.0(3) . . ?
C14 C13 C26 112.6(4) . . ?
C7 C13 H13 107.2 . . ?
C14 C13 H13 107.2 . . ?
C26 C13 H13 107.2 . . ?
C15 C14 C20 117.7(4) . . ?
C15 C14 C13 119.5(4) . . ?
C20 C14 C13 122.7(4) . . ?
C16 C15 C14 121.6(5) . . ?
C16 C15 H15 119.2 . . ?
C14 C15 H15 119.2 . . ?
C17 C16 C15 120.6(5) . . ?
C17 C16 H16 119.7 . . ?
C15 C16 H16 119.7 . . ?
C16 C17 C19 117.9(5) . . ?
C16 C17 C18 122.7(6) . . ?
C19 C17 C18 119.5(6) . . ?
C17 C18 H18A 109.5 . . ?
C17 C18 H18B 109.5 . . ?
H18A C18 H18B 109.5 . . ?
C17 C18 H18C 109.5 . . ?
H18A C18 H18C 109.5 . . ?
H18B C18 H18C 109.5 . . ?
C20 C19 C17 122.0(5) . . ?
C20 C19 H19 119.0 . . ?
C17 C19 H19 119.0 . . ?
C19 C20 C14 120.0(5) . . ?
C19 C20 H20 120.0 . . ?
C14 C20 H20 120.0 . . ?
O3 C21 N3 119.1(4) . . ?
O3 C21 C26 123.7(4) . . ?
N3 C21 C26 117.1(4) . . ?
N3 C22 H22A 109.5 . . ?
N3 C22 H22B 109.5 . . ?
H22A C22 H22B 109.5 . . ?
N3 C22 H22C 109.5 . . ?
H22A C22 H22C 109.5 . . ?
H22B C22 H22C 109.5 . . ?
O4 C23 N2 121.6(5) . . ?
O4 C23 N3 120.5(5) . . ?
N2 C23 N3 117.8(4) . . ?
N2 C24 H24A 109.5 . . ?
N2 C24 H24B 109.5 . . ?
H24A C24 H24B 109.5 . . ?
N2 C24 H24C 109.5 . . ?
H24A C24 H24C 109.5 . . ?
H24B C24 H24C 109.5 . . ?
O5 C25 N2 120.3(4) . . ?
O5 C25 C26 122.7(5) . . ?
N2 C25 C26 116.7(4) . . ?
C21 C26 C25 112.9(4) . . ?
C21 C26 C27 113.0(4) . . ?
C25 C26 C27 107.5(4) . . ?
C21 C26 C13 105.6(3) . . ?
C25 C26 C13 106.8(3) . . ?
C27 C26 C13 110.8(3) . . ?
C28 C27 C26 113.9(3) . . ?
C28 C27 C9 110.8(4) . . ?
C26 C27 C9 114.7(3) . . ?
C28 C27 H27 105.5 . . ?
C26 C27 H27 105.5 . . ?
C9 C27 H27 105.5 . . ?
C29 C28 C33 119.9(4) . . ?
C29 C28 C27 121.2(4) . . ?
C33 C28 C27 118.9(4) . . ?
C28 C29 C30 120.0(5) . . ?
C28 C29 H29 120.0 . . ?
C30 C29 H29 120.0 . . ?
C31 C30 C29 117.5(5) . . ?
C31 C30 H30 121.2 . . ?
C29 C30 H30 121.2 . . ?
C30 C31 C32 124.4(4) . . ?
C30 C31 N4 118.2(5) . . ?
C32 C31 N4 117.4(5) . . ?
C31 C32 C33 118.0(5) . . ?
C31 C32 H32 121.0 . . ?
C33 C32 H32 121.0 . . ?
C32 C33 C28 120.1(5) . . ?
C32 C33 H33 119.9 . . ?
C28 C33 H33 119.9 . . ?
N5 C34 C35 130.0(5) . . ?
N5 C34 C39 108.3(4) . . ?
C35 C34 C39 121.8(5) . . ?
C36 C35 C34 117.5(5) . . ?
C36 C35 H35 121.3 . . ?
C34 C35 H35 121.3 . . ?
C35 C36 C37 121.6(5) . . ?
C35 C36 H36 119.2 . . ?
C37 C36 H36 119.2 . . ?
C38 C37 C36 121.4(5) . . ?
C38 C37 H37 119.3 . . ?
C36 C37 H37 119.3 . . ?
C37 C38 C39 119.1(5) . . ?
C37 C38 H38 120.5 . . ?
C39 C38 H38 120.5 . . ?
C38 C39 C34 118.7(4) . . ?
C38 C39 C40 135.5(4) . . ?
C34 C39 C40 105.7(4) . . ?
C41 C40 C39 107.6(4) . . ?
C41 C40 C46 124.8(4) . . ?
C39 C40 C46 127.4(4) . . ?
C40 C41 N5 110.2(4) . . ?
C40 C41 C42 126.7(4) . . ?
N5 C41 C42 123.1(4) . . ?
C41 C42 C43 110.8(4) . . ?
C41 C42 C60 111.1(4) . . ?
C43 C42 C60 107.4(4) . . ?
C41 C42 H42 109.2 . . ?
C43 C42 H42 109.2 . . ?
C60 C42 H42 109.2 . . ?
O8 C43 O9 124.3(5) . . ?
O8 C43 C42 125.5(5) . . ?
O9 C43 C42 110.2(5) . . ?
C45 C44 O9 106.6(7) . . ?
C45 C44 H44A 110.4 . . ?
O9 C44 H44A 110.4 . . ?
C45 C44 H44B 110.4 . . ?
O9 C44 H44B 110.4 . . ?
H44A C44 H44B 108.6 . . ?
C44 C45 H45A 109.5 . . ?
C44 C45 H45B 109.5 . . ?
H45A C45 H45B 109.5 . . ?
C44 C45 H45C 109.5 . . ?
H45A C45 H45C 109.5 . . ?
H45B C45 H45C 109.5 . . ?
C47 C46 C40 114.5(4) . . ?
C47 C46 C59 113.4(4) . . ?
C40 C46 C59 107.9(4) . . ?
C47 C46 H46 106.9 . . ?
C40 C46 H46 106.9 . . ?
C59 C46 H46 106.9 . . ?
C53 C47 C48 117.7(4) . . ?
C53 C47 C46 123.4(4) . . ?
C48 C47 C46 118.9(4) . . ?
C49 C48 C47 120.8(4) . . ?
C49 C48 H48 119.6 . . ?
C47 C48 H48 119.6 . . ?
C50 C49 C48 121.0(5) . . ?
C50 C49 H49 119.5 . . ?
C48 C49 H49 119.5 . . ?
C49 C50 C52 118.2(5) . . ?
C49 C50 C51 121.0(5) . . ?
C52 C50 C51 120.9(5) . . ?
C50 C51 H51A 109.5 . . ?
C50 C51 H51B 109.5 . . ?
H51A C51 H51B 109.5 . . ?
C50 C51 H51C 109.5 . . ?
H51A C51 H51C 109.5 . . ?
H51B C51 H51C 109.5 . . ?
C53 C52 C50 120.7(5) . . ?
C53 C52 H52 119.6 . . ?
C50 C52 H52 119.6 . . ?
C47 C53 C52 121.6(4) . . ?
C47 C53 H53 119.2 . . ?
C52 C53 H53 119.2 . . ?
O10 C54 N6 118.9(4) . . ?
O10 C54 C59 123.7(4) . . ?
N6 C54 C59 117.3(4) . . ?
N6 C55 H55A 109.5 . . ?
N6 C55 H55B 109.5 . . ?
H55A C55 H55B 109.5 . . ?
N6 C55 H55C 109.5 . . ?
H55A C55 H55C 109.5 . . ?
H55B C55 H55C 109.5 . . ?
O11 C56 N6 119.6(5) . . ?
O11 C56 N7 122.1(4) . . ?
N6 C56 N7 118.3(4) . . ?
N7 C57 H57A 109.5 . . ?
N7 C57 H57B 109.5 . . ?
H57A C57 H57B 109.5 . . ?
N7 C57 H57C 109.5 . . ?
H57A C57 H57C 109.5 . . ?
H57B C57 H57C 109.5 . . ?
O12 C58 N7 121.5(4) . . ?
O12 C58 C59 122.1(4) . . ?
N7 C58 C59 116.0(4) . . ?
C54 C59 C58 112.2(4) . . ?
C54 C59 C60 114.0(4) . . ?
C58 C59 C60 109.1(4) . . ?
C54 C59 C46 105.2(4) . . ?
C58 C59 C46 105.1(3) . . ?
C60 C59 C46 110.7(4) . . ?
C61 C60 C59 116.1(4) . . ?
C61 C60 C42 108.7(4) . . ?
C59 C60 C42 113.6(4) . . ?
C61 C60 H60 105.9 . . ?
C59 C60 H60 105.9 . . ?
C42 C60 H60 105.9 . . ?
C62 C61 C66 117.3(4) . . ?
C62 C61 C60 123.5(4) . . ?
C66 C61 C60 118.9(4) . . ?
C63 C62 C61 121.8(5) . . ?
C63 C62 H62 119.1 . . ?
C61 C62 H62 119.1 . . ?
C62 C63 C64 118.2(5) . . ?
C62 C63 H63 120.9 . . ?
C64 C63 H63 120.9 . . ?
C65 C64 C63 122.7(5) . . ?
C65 C64 N8 118.7(5) . . ?
C63 C64 N8 118.6(5) . . ?
C66 C65 C64 117.1(5) . . ?
C66 C65 H65 121.4 . . ?
C64 C65 H65 121.4 . . ?
C65 C66 C61 122.8(5) . . ?
C65 C66 H66 118.6 . . ?
C61 C66 H66 118.6 . . ?
C1 N1 C8 108.0(4) . . ?
C1 N1 H1 126.0 . . ?
C8 N1 H1 126.0 . . ?
C23 N2 C25 124.7(4) . . ?
C23 N2 C24 117.5(4) . . ?
C25 N2 C24 117.2(4) . . ?
C21 N3 C23 124.0(4) . . ?
C21 N3 C22 118.6(4) . . ?
C23 N3 C22 116.6(4) . . ?
O6 N4 O7 125.2(5) . . ?
O6 N4 C31 117.2(5) . . ?
O7 N4 C31 117.6(5) . . ?
C41 N5 C34 108.1(4) . . ?
C41 N5 H5A 125.9 . . ?
C34 N5 H5A 125.9 . . ?
C56 N6 C54 123.2(4) . . ?
C56 N6 C55 117.7(4) . . ?
C54 N6 C55 118.6(4) . . ?
C58 N7 C56 123.6(4) . . ?
C58 N7 C57 117.0(4) . . ?
C56 N7 C57 117.8(4) . . ?
O14 N8 O13 124.0(5) . . ?
O14 N8 C64 118.2(5) . . ?
O13 N8 C64 117.9(5) . . ?
C10 O2 C11 116.8(4) . . ?
C43 O9 C44 116.0(5) . . ?

loop_
_geom_bond_atom_site_label_1
_geom_bond_atom_site_label_2
_geom_bond_distance
_geom_bond_site_symmetry_2
_geom_bond_publ_flag
C1 N1 1.370(5) . ?
C1 C2 1.409(6) . ?
C1 C6 1.412(6) . ?
C2 C3 1.366(6) . ?
C2 H2 0.9300 . ?
C3 C4 1.405(7) . ?
C3 H3 0.9300 . ?
C4 C5 1.388(6) . ?
C4 H4 0.9300 . ?
C5 C6 1.382(6) . ?
C5 H5 0.9300 . ?
C6 C7 1.451(6) . ?
C7 C8 1.347(6) . ?
C7 C13 1.508(6) . ?
C8 N1 1.384(5) . ?
C8 C9 1.485(6) . ?
C9 C10 1.508(7) . ?
C9 C27 1.550(6) . ?
C9 H9 0.9800 . ?
C10 O1 1.204(6) . ?
C10 O2 1.337(6) . ?
C11 O2 1.434(6) . ?
C11 C12 1.463(8) . ?
C11 H11A 0.9700 . ?
C11 H11B 0.9700 . ?
C12 H12A 0.9600 . ?
C12 H12B 0.9600 . ?
C12 H12C 0.9600 . ?
C13 C14 1.522(6) . ?
C13 C26 1.610(6) . ?
C13 H13 0.9800 . ?
C14 C15 1.392(7) . ?
C14 C20 1.397(6) . ?
C15 C16 1.380(7) . ?
C15 H15 0.9300 . ?
C16 C17 1.375(8) . ?
C16 H16 0.9300 . ?
C17 C19 1.394(8) . ?
C17 C18 1.531(8) . ?
C18 H18A 0.9600 . ?
C18 H18B 0.9600 . ?
C18 H18C 0.9600 . ?
C19 C20 1.372(7) . ?
C19 H19 0.9300 . ?
C20 H20 0.9300 . ?
C21 O3 1.202(5) . ?
C21 N3 1.394(6) . ?
C21 C26 1.514(6) . ?
C22 N3 1.469(6) . ?
C22 H22A 0.9600 . ?
C22 H22B 0.9600 . ?
C22 H22C 0.9600 . ?
C23 O4 1.215(6) . ?
C23 N2 1.371(6) . ?
C23 N3 1.395(6) . ?
C24 N2 1.487(7) . ?
C24 H24A 0.9600 . ?
C24 H24B 0.9600 . ?
C24 H24C 0.9600 . ?
C25 O5 1.201(5) . ?
C25 N2 1.385(6) . ?
C25 C26 1.527(7) . ?
C26 C27 1.550(6) . ?
C27 C28 1.534(6) . ?
C27 H27 0.9800 . ?
C28 C29 1.392(6) . ?
C28 C33 1.405(6) . ?
C29 C30 1.417(6) . ?
C29 H29 0.9300 . ?
C30 C31 1.363(7) . ?
C30 H30 0.9300 . ?
C31 C32 1.376(7) . ?
C31 N4 1.476(6) . ?
C32 C33 1.393(6) . ?
C32 H32 0.9300 . ?
C33 H33 0.9300 . ?
C34 N5 1.384(6) . ?
C34 C35 1.393(7) . ?
C34 C39 1.425(7) . ?
C35 C36 1.376(7) . ?
C35 H35 0.9300 . ?
C36 C37 1.399(7) . ?
C36 H36 0.9300 . ?
C37 C38 1.369(7) . ?
C37 H37 0.9300 . ?
C38 C39 1.400(7) . ?
C38 H38 0.9300 . ?
C39 C40 1.435(7) . ?
C40 C41 1.365(6) . ?
C40 C46 1.515(6) . ?
C41 N5 1.377(6) . ?
C41 C42 1.480(6) . ?
C42 C43 1.520(7) . ?
C42 C60 1.568(6) . ?
C42 H42 0.9800 . ?
C43 O8 1.188(6) . ?
C43 O9 1.331(7) . ?
C44 C45 1.455(11) . ?
C44 O9 1.496(7) . ?
C44 H44A 0.9700 . ?
C44 H44B 0.9700 . ?
C45 H45A 0.9600 . ?
C45 H45B 0.9600 . ?
C45 H45C 0.9600 . ?
C46 C47 1.503(6) . ?
C46 C59 1.621(6) . ?
C46 H46 0.9800 . ?
C47 C53 1.380(6) . ?
C47 C48 1.394(6) . ?
C48 C49 1.387(6) . ?
C48 H48 0.9300 . ?
C49 C50 1.382(7) . ?
C49 H49 0.9300 . ?
C50 C52 1.388(7) . ?
C50 C51 1.523(7) . ?
C51 H51A 0.9600 . ?
C51 H51B 0.9600 . ?
C51 H51C 0.9600 . ?
C52 C53 1.381(7) . ?
C52 H52 0.9300 . ?
C53 H53 0.9300 . ?
C54 O10 1.227(5) . ?
C54 N6 1.404(6) . ?
C54 C59 1.501(7) . ?
C55 N6 1.451(6) . ?
C55 H55A 0.9600 . ?
C55 H55B 0.9600 . ?
C55 H55C 0.9600 . ?
C56 O11 1.225(5) . ?
C56 N6 1.378(6) . ?
C56 N7 1.386(6) . ?
C57 N7 1.483(6) . ?
C57 H57A 0.9600 . ?
C57 H57B 0.9600 . ?
C57 H57C 0.9600 . ?
C58 O12 1.204(5) . ?
C58 N7 1.377(6) . ?
C58 C59 1.523(6) . ?
C59 C60 1.559(6) . ?
C60 C61 1.509(6) . ?
C60 H60 0.9800 . ?
C61 C62 1.382(6) . ?
C61 C66 1.401(7) . ?
C62 C63 1.382(7) . ?
C62 H62 0.9300 . ?
C63 C64 1.382(7) . ?
C63 H63 0.9300 . ?
C64 C65 1.380(7) . ?
C64 N8 1.479(7) . ?
C65 C66 1.375(7) . ?
C65 H65 0.9300 . ?
C66 H66 0.9300 . ?
N1 H1 0.8600 . ?
N4 O6 1.230(6) . ?
N4 O7 1.233(6) . ?
N5 H5A 0.8600 . ?
N8 O14 1.222(6) . ?
N8 O13 1.229(6) . ?
